data_4103946
loop_
_publ_author_name
'William J. Evans'
'Thomas J. Mueller'
'Joseph W. Ziller'

_publ_section_title
;
 Reactivity of (C5Me5)3LaLx Complexes: Synthesis of a
 Tris(pentamethylcyclopentadienyl) Complex with Two Additional Ligands,
 (C5Me5)3La(NCCMe3)2
;
_journal_name_full 'Journal of the American Chemical Society'
_journal_page_first 2678
_journal_page_last 2686
_journal_paper_doi 10.1021/ja808763y
_journal_volume 131
_journal_year 2009
_chemical_formula_sum 'C94 H96 B La O2 P2'
_chemical_formula_weight 1469.37
_chemical_name_systematic
; 
 ? 
;
_space_group_IT_number 15
_symmetry_cell_setting monoclinic
_symmetry_space_group_name_Hall '-C 2yc'
_symmetry_space_group_name_H-M 'C 1 2/c 1'
_atom_sites_solution_hydrogens geom
_atom_sites_solution_primary direct
_atom_sites_solution_secondary difmap
_audit_creation_method SHELXTL
_cell_angle_alpha 90.00
_cell_angle_beta 96.432(2)
_cell_angle_gamma 90.00
_cell_formula_units_Z 4
_cell_length_a 13.4632(17)
_cell_length_b 41.393(5)
_cell_length_c 14.2084(17)
_cell_measurement_temperature 143(2)
_cell_volume 7868.2(17)
_computing_cell_refinement 'Bruker SMART/SAINT'
_computing_data_collection 'Bruker SMART'
_computing_data_reduction 'Bruker SAINT'
_computing_molecular_graphics 'Bruker SHELXTL'
_computing_publication_material 'Bruker SHELXTL'
_computing_structure_refinement 'Bruker SHELXTL'
_computing_structure_solution 'Bruker SHELXTL'
_diffrn_ambient_temperature 143(2)
_diffrn_measured_fraction_theta_full 0.999
_diffrn_measured_fraction_theta_max 0.999
_diffrn_measurement_device_type 'Bruker SMART1K CCD'
_diffrn_measurement_method 'phi and omega'
_diffrn_radiation_monochromator graphite
_diffrn_radiation_source 'normal-focus sealed tube'
_diffrn_radiation_type MoK\a
_diffrn_radiation_wavelength 0.71073
_diffrn_reflns_av_R_equivalents 0.0516
_diffrn_reflns_av_sigmaI/netI 0.0654
_diffrn_reflns_limit_h_max 17
_diffrn_reflns_limit_h_min -13
_diffrn_reflns_limit_k_max 52
_diffrn_reflns_limit_k_min -45
_diffrn_reflns_limit_l_max 18
_diffrn_reflns_limit_l_min -17
_diffrn_reflns_number 25169
_diffrn_reflns_theta_full 27.10
_diffrn_reflns_theta_max 27.10
_diffrn_reflns_theta_min 0.98
_diffrn_standards_decay_% '< 1.0'
_exptl_absorpt_coefficient_mu 0.632
_exptl_absorpt_correction_T_max 0.9571
_exptl_absorpt_correction_T_min 0.8479
_exptl_absorpt_correction_type multi-scan
_exptl_absorpt_process_details 'Bruker SADABS'
_exptl_crystal_colour colorless
_exptl_crystal_density_diffrn 1.240
_exptl_crystal_density_meas ?
_exptl_crystal_density_method 'not measured'
_exptl_crystal_description plate
_exptl_crystal_F_000 3072
_exptl_crystal_size_max 0.27
_exptl_crystal_size_mid 0.18
_exptl_crystal_size_min 0.07
_refine_diff_density_max 0.862
_refine_diff_density_min -0.959
_refine_diff_density_rms 0.089
_refine_ls_extinction_method none
_refine_ls_goodness_of_fit_ref 1.048
_refine_ls_hydrogen_treatment constr
_refine_ls_matrix_type full
_refine_ls_number_parameters 456
_refine_ls_number_reflns 8674
_refine_ls_number_restraints 3
_refine_ls_restrained_S_all 1.049
_refine_ls_R_factor_all 0.0644
_refine_ls_R_factor_gt 0.0405
_refine_ls_shift/su_max 0.025
_refine_ls_shift/su_mean 0.000
_refine_ls_structure_factor_coef Fsqd
_refine_ls_weighting_details 'calc w=1/[\s^2^(Fo^2^)+(0.0368P)^2^+11.9833P] where P=(Fo^2^+2Fc^2^)/3'
_refine_ls_weighting_scheme calc
_refine_ls_wR_factor_gt 0.0866
_refine_ls_wR_factor_ref 0.0968
_reflns_number_gt 6762
_reflns_number_total 8674
_reflns_threshold_expression >2sigma(I)
_cod_data_source_file ja808763y_si_001_2.cif
_cod_data_source_block tjm5
_cod_depositor_comments
;
The following automatic conversions were performed:

'_exptl_crystal_density_meas' value 'n/a' was changed to '?' - the
value is perceived as not measured.

Automatic conversion script
Id: cif_fix_values 3008 2015-01-20 13:52:24Z robertas 
;
_cod_database_code 4103946

loop_
_symmetry_equiv_pos_as_xyz
'x, y, z'
'-x, y, -z+1/2'
'x+1/2, y+1/2, z'
'-x+1/2, y+1/2, -z+1/2'
'-x, -y, -z'
'x, -y, z-1/2'
'-x+1/2, -y+1/2, -z'
'x+1/2, -y+1/2, z-1/2'

loop_
_atom_site_label
_atom_site_type_symbol
_atom_site_fract_x
_atom_site_fract_y
_atom_site_fract_z
_atom_site_U_iso_or_equiv
_atom_site_adp_type
_atom_site_occupancy
_atom_site_symmetry_multiplicity
_atom_site_calc_flag
_atom_site_refinement_flags
_atom_site_disorder_assembly
_atom_site_disorder_group
La1 La 0.5000 0.569166(6) 0.7500 0.01422(7) Uani 1 2 d S . .
P1 P 0.70231(6) 0.635638(18) 0.79915(5) 0.01790(17) Uani 1 1 d . . .
O1 O 0.62097(15) 0.61031(5) 0.79662(14) 0.0215(5) Uani 1 1 d . . .
B1 B 1.0000 0.66799(12) 1.2500 0.0227(11) Uani 1 2 d S . .
C1 C 0.6063(2) 0.52881(7) 0.6356(2) 0.0226(7) Uani 1 1 d . . .
C2 C 0.6110(2) 0.55974(7) 0.5926(2) 0.0219(7) Uani 1 1 d . . .
C3 C 0.5136(2) 0.56814(8) 0.55280(19) 0.0219(6) Uani 1 1 d . . .
C4 C 0.4488(2) 0.54265(8) 0.5705(2) 0.0236(7) Uani 1 1 d . . .
C5 C 0.5061(2) 0.51791(7) 0.6203(2) 0.0242(7) Uani 1 1 d . . .
C6 C 0.6951(3) 0.51057(8) 0.6831(2) 0.0333(8) Uani 1 1 d . . .
H6A H 0.7531 0.5143 0.6485 0.050 Uiso 1 1 calc R . .
H6B H 0.6797 0.4874 0.6833 0.050 Uiso 1 1 calc R . .
H6C H 0.7102 0.5182 0.7485 0.050 Uiso 1 1 calc R . .
C7 C 0.7052(2) 0.57775(8) 0.5764(2) 0.0319(8) Uani 1 1 d . . .
H7A H 0.7343 0.5681 0.5228 0.048 Uiso 1 1 calc R . .
H7B H 0.7533 0.5763 0.6334 0.048 Uiso 1 1 calc R . .
H7C H 0.6891 0.6005 0.5626 0.048 Uiso 1 1 calc R . .
C8 C 0.4860(3) 0.59706(8) 0.4912(2) 0.0331(8) Uani 1 1 d . . .
H8A H 0.4706 0.5901 0.4253 0.050 Uiso 1 1 calc R . .
H8B H 0.5422 0.6123 0.4958 0.050 Uiso 1 1 calc R . .
H8C H 0.4274 0.6077 0.5123 0.050 Uiso 1 1 calc R . .
C9 C 0.3394(3) 0.54040(10) 0.5358(2) 0.0381(9) Uani 1 1 d . . .
H9A H 0.3310 0.5300 0.4735 0.057 Uiso 1 1 calc R . .
H9B H 0.3105 0.5621 0.5308 0.057 Uiso 1 1 calc R . .
H9C H 0.3053 0.5276 0.5806 0.057 Uiso 1 1 calc R . .
C10 C 0.4666(3) 0.48448(8) 0.6349(2) 0.0366(9) Uani 1 1 d . . .
H10A H 0.4364 0.4758 0.5742 0.055 Uiso 1 1 calc R . .
H10B H 0.4161 0.4854 0.6795 0.055 Uiso 1 1 calc R . .
H10C H 0.5217 0.4704 0.6607 0.055 Uiso 1 1 calc R . .
C11 C 0.6872(2) 0.66728(7) 0.8826(2) 0.0202(6) Uani 1 1 d . . .
C12 C 0.7037(2) 0.66004(8) 0.9799(2) 0.0244(7) Uani 1 1 d . . .
H12A H 0.7233 0.6389 1.0001 0.029 Uiso 1 1 calc R . .
C13 C 0.6913(2) 0.68373(8) 1.0459(2) 0.0286(7) Uani 1 1 d . . .
H13A H 0.7024 0.6789 1.1116 0.034 Uiso 1 1 calc R . .
C14 C 0.6628(2) 0.71439(8) 1.0165(2) 0.0302(8) Uani 1 1 d . . .
H14A H 0.6545 0.7306 1.0623 0.036 Uiso 1 1 calc R . .
C15 C 0.6459(3) 0.72196(8) 0.9210(2) 0.0317(8) Uani 1 1 d . . .
H15A H 0.6257 0.7431 0.9016 0.038 Uiso 1 1 calc R . .
C16 C 0.6587(2) 0.69849(7) 0.8542(2) 0.0251(7) Uani 1 1 d . . .
H16A H 0.6481 0.7036 0.7887 0.030 Uiso 1 1 calc R . .
C17 C 0.7006(2) 0.65433(7) 0.6851(2) 0.0192(6) Uani 1 1 d . . .
C18 C 0.7873(2) 0.66257(7) 0.6463(2) 0.0255(7) Uani 1 1 d . . .
H18A H 0.8507 0.6584 0.6807 0.031 Uiso 1 1 calc R . .
C19 C 0.7820(3) 0.67686(8) 0.5578(2) 0.0324(8) Uani 1 1 d . . .
H19A H 0.8415 0.6821 0.5310 0.039 Uiso 1 1 calc R . .
C20 C 0.6895(3) 0.68345(8) 0.5083(2) 0.0311(8) Uani 1 1 d . . .
H20A H 0.6860 0.6932 0.4475 0.037 Uiso 1 1 calc R . .
C21 C 0.6029(3) 0.67601(8) 0.5464(2) 0.0305(8) Uani 1 1 d . . .
H21A H 0.5399 0.6809 0.5124 0.037 Uiso 1 1 calc R . .
C22 C 0.6075(2) 0.66121(7) 0.6351(2) 0.0249(7) Uani 1 1 d . . .
H22A H 0.5478 0.6559 0.6614 0.030 Uiso 1 1 calc R . .
C23 C 0.8219(2) 0.61746(7) 0.8337(2) 0.0199(6) Uani 1 1 d . . .
C24 C 0.8322(2) 0.58429(8) 0.8220(2) 0.0268(7) Uani 1 1 d . . .
H24A H 0.7778 0.5719 0.7930 0.032 Uiso 1 1 calc R . .
C25 C 0.9224(3) 0.56930(9) 0.8529(3) 0.0381(8) Uani 1 1 d . . .
H25A H 0.9296 0.5467 0.8448 0.046 Uiso 1 1 calc R . .
C26 C 1.0010(3) 0.58717(10) 0.8951(3) 0.0392(9) Uani 1 1 d . . .
H26A H 1.0624 0.5768 0.9162 0.047 Uiso 1 1 calc R . .
C27 C 0.9917(2) 0.62003(10) 0.9072(2) 0.0365(9) Uani 1 1 d . . .
H27A H 1.0465 0.6322 0.9364 0.044 Uiso 1 1 calc R . .
C28 C 0.9025(2) 0.63518(8) 0.8768(2) 0.0272(7) Uani 1 1 d . . .
H28A H 0.8961 0.6578 0.8853 0.033 Uiso 1 1 calc R . .
C29 C 1.0194(2) 0.69182(7) 1.1620(2) 0.0226(7) Uani 1 1 d . . .
C30 C 1.0959(2) 0.71527(8) 1.1747(2) 0.0285(7) Uani 1 1 d . . .
H30A H 1.1358 0.7164 1.2341 0.034 Uiso 1 1 calc R . .
C31 C 1.1150(3) 0.73672(8) 1.1040(2) 0.0313(8) Uani 1 1 d . . .
H31A H 1.1676 0.7520 1.1157 0.038 Uiso 1 1 calc R . .
C32 C 1.0581(3) 0.73600(8) 1.0165(2) 0.0308(8) Uani 1 1 d . . .
H32A H 1.0708 0.7507 0.9678 0.037 Uiso 1 1 calc R . .
C33 C 0.9824(3) 0.71348(7) 1.0016(2) 0.0288(7) Uani 1 1 d . . .
H33A H 0.9426 0.7127 0.9421 0.035 Uiso 1 1 calc R . .
C34 C 0.9635(2) 0.69195(7) 1.0724(2) 0.0238(7) Uani 1 1 d . . .
H34A H 0.9109 0.6767 1.0598 0.029 Uiso 1 1 calc R . .
C35 C 0.9045(2) 0.64323(7) 1.2257(2) 0.0255(7) Uani 1 1 d . . .
C36 C 0.8246(3) 0.64049(8) 1.2798(3) 0.0346(8) Uani 1 1 d . . .
H36A H 0.8200 0.6554 1.3300 0.042 Uiso 1 1 calc R . .
C37 C 0.7512(3) 0.61670(10) 1.2630(3) 0.0464(10) Uani 1 1 d . . .
H37A H 0.6980 0.6156 1.3015 0.056 Uiso 1 1 calc R . .
C38 C 0.7559(3) 0.59461(9) 1.1901(3) 0.0498(11) Uani 1 1 d . . .
H38A H 0.7062 0.5783 1.1785 0.060 Uiso 1 1 calc R . .
C39 C 0.8330(3) 0.59652(8) 1.1348(3) 0.0412(10) Uani 1 1 d . . .
H39A H 0.8365 0.5817 1.0842 0.049 Uiso 1 1 calc R . .
C40 C 0.9065(3) 0.62022(8) 1.1531(2) 0.0325(8) Uani 1 1 d . . .
H40A H 0.9600 0.6208 1.1149 0.039 Uiso 1 1 calc R . .
C41 C 0.5000 0.70399(15) 1.2500 0.0454(14) Uani 1 2 d S . .
C42 C 0.5887(3) 0.72159(11) 1.2589(2) 0.0461(10) Uani 1 1 d . . .
H42 H 0.6508 0.7104 1.2652 0.055 Uiso 1 1 calc R . .
C43 C 0.5881(4) 0.75502(11) 1.2588(2) 0.0518(11) Uani 1 1 d . . .
H43 H 0.6496 0.7665 1.2650 0.062 Uiso 1 1 calc R . .
C44 C 0.5000 0.77174(16) 1.2500 0.0551(17) Uani 1 2 d S . .
H44 H 0.5000 0.7947 1.2500 0.066 Uiso 1 2 calc SR . .
C45 C 0.5000 0.66794(15) 1.2500 0.0677(19) Uani 1 2 d S . .
H45A H 0.5672 0.6601 1.2420 0.102 Uiso 0.50 1 calc PR . .
H45B H 0.4525 0.6601 1.1978 0.102 Uiso 0.50 1 calc PR . .
H45C H 0.4804 0.6601 1.3103 0.102 Uiso 0.50 1 calc PR . .
C46 C 1.0428(7) 0.5217(2) 1.0735(6) 0.0444(9) Uiso 0.50 1 d PD A 1
C47 C 1.1021(8) 0.5091(3) 1.0039(6) 0.0444(9) Uiso 0.50 1 d PD . 1
C48 C 0.9412(8) 0.5124(2) 1.0662(7) 0.0444(9) Uiso 0.50 1 d PD . 1
C49 C 1.0920(13) 0.5456(4) 1.1432(12) 0.0444(9) Uiso 0.25 1 d PD A 1
C50 C 0.9205(7) 0.5017(2) 1.0288(7) 0.0444(9) Uiso 0.50 1 d PD . 2
C51 C 0.9715(14) 0.4848(4) 0.9550(12) 0.0444(9) Uiso 0.25 1 d PD . 2
C52 C 0.9559(14) 0.5182(4) 1.0945(12) 0.0444(9) Uiso 0.25 1 d PD . 2
C53 C 1.1152(14) 0.5129(5) 1.0364(13) 0.0444(9) Uiso 0.25 1 d PD . 2
C54 C 1.0683(7) 0.5325(2) 1.1189(6) 0.0444(9) Uiso 0.50 1 d PD . 2

loop_
_atom_site_aniso_label
_atom_site_aniso_U_11
_atom_site_aniso_U_22
_atom_site_aniso_U_33
_atom_site_aniso_U_23
_atom_site_aniso_U_13
_atom_site_aniso_U_12
La1 0.01672(12) 0.01256(12) 0.01339(12) 0.000 0.00165(8) 0.000
P1 0.0182(4) 0.0165(4) 0.0189(4) -0.0012(3) 0.0017(3) -0.0016(3)
O1 0.0222(11) 0.0211(11) 0.0211(11) 0.0000(9) 0.0017(9) -0.0060(9)
B1 0.025(3) 0.021(3) 0.021(2) 0.000 -0.004(2) 0.000
C1 0.0298(17) 0.0222(16) 0.0163(14) -0.0050(12) 0.0056(13) 0.0057(13)
C2 0.0283(17) 0.0212(16) 0.0173(14) -0.0068(12) 0.0079(13) -0.0002(12)
C3 0.0304(16) 0.0214(15) 0.0144(13) -0.0029(13) 0.0047(12) 0.0021(14)
C4 0.0283(17) 0.0291(17) 0.0135(14) -0.0075(13) 0.0035(12) -0.0016(13)
C5 0.0357(18) 0.0204(16) 0.0174(15) -0.0067(12) 0.0072(13) -0.0029(13)
C6 0.038(2) 0.034(2) 0.0281(18) -0.0036(15) 0.0062(15) 0.0130(16)
C7 0.0304(18) 0.038(2) 0.0293(18) -0.0077(15) 0.0137(15) -0.0064(14)
C8 0.045(2) 0.0288(19) 0.0254(17) 0.0016(14) 0.0033(15) 0.0061(16)
C9 0.0303(19) 0.054(2) 0.0287(19) -0.0118(17) -0.0005(15) -0.0055(17)
C10 0.060(2) 0.0261(19) 0.0269(18) -0.0067(15) 0.0173(17) -0.0105(17)
C11 0.0190(15) 0.0216(16) 0.0202(15) -0.0049(12) 0.0024(12) -0.0033(12)
C12 0.0224(16) 0.0250(17) 0.0252(16) -0.0009(13) 0.0000(13) 0.0007(13)
C13 0.0272(17) 0.040(2) 0.0184(15) -0.0063(14) 0.0010(13) 0.0019(15)
C14 0.0320(18) 0.0293(19) 0.0303(18) -0.0139(15) 0.0074(15) 0.0000(14)
C15 0.043(2) 0.0194(17) 0.0342(19) -0.0023(14) 0.0100(16) 0.0015(14)
C16 0.0289(17) 0.0221(17) 0.0250(16) -0.0008(13) 0.0054(13) 0.0006(13)
C17 0.0261(16) 0.0129(14) 0.0184(14) -0.0028(11) 0.0022(12) 0.0001(12)
C18 0.0228(16) 0.0255(17) 0.0280(17) 0.0000(14) 0.0024(13) -0.0020(13)
C19 0.0364(19) 0.0314(19) 0.0315(18) 0.0048(15) 0.0131(15) -0.0015(15)
C20 0.047(2) 0.0232(17) 0.0240(17) 0.0057(14) 0.0049(15) 0.0041(15)
C21 0.0357(19) 0.0268(18) 0.0273(17) 0.0023(14) -0.0033(15) 0.0065(14)
C22 0.0257(17) 0.0221(17) 0.0270(17) -0.0005(13) 0.0035(13) -0.0002(13)
C23 0.0192(15) 0.0248(16) 0.0155(14) 0.0008(12) 0.0016(12) 0.0016(12)
C24 0.0292(18) 0.0227(17) 0.0288(17) 0.0015(14) 0.0050(14) 0.0042(13)
C25 0.037(2) 0.0344(19) 0.045(2) 0.0089(18) 0.0129(16) 0.0127(17)
C26 0.0230(18) 0.058(3) 0.038(2) 0.0142(19) 0.0075(15) 0.0124(17)
C27 0.0223(18) 0.059(3) 0.0280(18) 0.0044(17) 0.0012(14) -0.0056(16)
C28 0.0248(17) 0.0332(19) 0.0234(16) -0.0033(14) 0.0022(13) -0.0032(14)
C29 0.0243(16) 0.0203(16) 0.0226(16) -0.0028(13) 0.0000(13) 0.0044(12)
C30 0.0297(18) 0.0297(19) 0.0249(17) -0.0013(14) -0.0016(14) -0.0018(14)
C31 0.0358(19) 0.0204(17) 0.039(2) 0.0003(15) 0.0100(16) -0.0043(14)
C32 0.050(2) 0.0196(17) 0.0243(17) 0.0006(13) 0.0117(15) 0.0024(15)
C33 0.044(2) 0.0221(17) 0.0198(16) -0.0035(13) 0.0006(14) 0.0075(15)
C34 0.0269(17) 0.0191(16) 0.0253(16) -0.0013(13) 0.0028(13) 0.0020(13)
C35 0.0301(18) 0.0219(16) 0.0224(16) 0.0054(13) -0.0069(14) 0.0017(13)
C36 0.0314(19) 0.032(2) 0.039(2) 0.0029(16) 0.0000(16) -0.0046(15)
C37 0.033(2) 0.046(2) 0.059(3) 0.011(2) -0.0015(19) -0.0084(18)
C38 0.046(2) 0.032(2) 0.065(3) 0.010(2) -0.024(2) -0.0147(18)
C39 0.050(2) 0.0251(19) 0.043(2) 0.0010(16) -0.0216(19) -0.0039(17)
C40 0.042(2) 0.0236(18) 0.0292(18) 0.0023(14) -0.0093(15) -0.0005(15)
C41 0.059(4) 0.056(4) 0.022(3) 0.000 0.011(3) 0.000
C42 0.047(2) 0.069(3) 0.0238(19) 0.0003(19) 0.0072(17) 0.003(2)
C43 0.068(3) 0.068(3) 0.0201(18) -0.0005(19) 0.0064(19) -0.016(2)
C44 0.085(5) 0.055(4) 0.025(3) 0.000 0.004(3) 0.000
C45 0.083(5) 0.053(4) 0.069(5) 0.000 0.014(4) 0.000

loop_
_atom_type_symbol
_atom_type_description
_atom_type_scat_dispersion_real
_atom_type_scat_dispersion_imag
_atom_type_scat_source
C C 0.0033 0.0016 'International Tables Vol C Tables 4.2.6.8 and 6.1.1.4'
H H 0.0000 0.0000 'International Tables Vol C Tables 4.2.6.8 and 6.1.1.4'
B B 0.0013 0.0007 'International Tables Vol C Tables 4.2.6.8 and 6.1.1.4'
O O 0.0106 0.0060 'International Tables Vol C Tables 4.2.6.8 and 6.1.1.4'
P P 0.1023 0.0942 'International Tables Vol C Tables 4.2.6.8 and 6.1.1.4'
La La -0.2871 2.4523 'International Tables Vol C Tables 4.2.6.8 and 6.1.1.4'

loop_
_geom_angle_atom_site_label_1
_geom_angle_atom_site_label_2
_geom_angle_atom_site_label_3
_geom_angle
_geom_angle_site_symmetry_1
_geom_angle_site_symmetry_3
Cnt La1 O1 110.0 . .
Cnt La1 O1 104.5 2_656 .
O1 La1 O1 89.50(10) 2_656 .
O1 La1 C4 86.34(8) 2_656 .
O1 La1 C4 128.49(8) . .
O1 La1 C4 128.50(8) 2_656 2_656
O1 La1 C4 86.34(8) . 2_656
C4 La1 C4 133.68(13) . 2_656
O1 La1 C5 130.31(8) 2_656 2_656
O1 La1 C5 115.00(8) . 2_656
C4 La1 C5 106.22(9) . 2_656
C4 La1 C5 29.36(9) 2_656 2_656
O1 La1 C5 115.00(8) 2_656 .
O1 La1 C5 130.31(8) . .
C4 La1 C5 29.36(9) . .
C4 La1 C5 106.22(9) 2_656 .
C5 La1 C5 82.31(13) 2_656 .
O1 La1 C3 81.63(8) 2_656 .
O1 La1 C3 99.61(8) . .
C4 La1 C3 29.05(9) . .
C4 La1 C3 149.58(9) 2_656 .
C5 La1 C3 130.28(9) 2_656 .
C5 La1 C3 48.00(9) . .
O1 La1 C3 99.61(8) 2_656 2_656
O1 La1 C3 81.63(8) . 2_656
C4 La1 C3 149.58(9) . 2_656
C4 La1 C3 29.06(9) 2_656 2_656
C5 La1 C3 47.99(9) 2_656 2_656
C5 La1 C3 130.28(9) . 2_656
C3 La1 C3 178.27(13) . 2_656
O1 La1 C1 101.91(8) 2_656 2_656
O1 La1 C1 129.21(8) . 2_656
C4 La1 C1 101.76(9) . 2_656
C4 La1 C1 48.07(9) 2_656 2_656
C5 La1 C1 29.06(9) 2_656 2_656
C5 La1 C1 89.14(9) . 2_656
C3 La1 C1 130.81(9) . 2_656
C3 La1 C1 47.83(9) 2_656 2_656
O1 La1 C1 129.21(8) 2_656 .
O1 La1 C1 101.91(8) . .
C4 La1 C1 48.07(9) . .
C4 La1 C1 101.76(9) 2_656 .
C5 La1 C1 89.14(9) 2_656 .
C5 La1 C1 29.06(9) . .
C3 La1 C1 47.83(9) . .
C3 La1 C1 130.81(9) 2_656 .
C1 La1 C1 107.63(13) 2_656 .
O1 La1 C2 106.24(8) 2_656 .
O1 La1 C2 85.10(8) . .
C4 La1 C2 47.72(9) . .
C4 La1 C2 124.41(9) 2_656 .
C5 La1 C2 117.78(9) 2_656 .
C5 La1 C2 47.77(9) . .
C3 La1 C2 28.76(8) . .
C3 La1 C2 150.75(9) 2_656 .
C1 La1 C2 135.49(9) 2_656 .
C1 La1 C2 29.00(8) . .
O1 La1 C2 85.10(8) 2_656 2_656
O1 La1 C2 106.24(8) . 2_656
C4 La1 C2 124.41(9) . 2_656
C4 La1 C2 47.72(9) 2_656 2_656
C5 La1 C2 47.77(9) 2_656 2_656
C5 La1 C2 117.78(9) . 2_656
C3 La1 C2 150.75(9) . 2_656
C3 La1 C2 28.76(8) 2_656 2_656
C1 La1 C2 29.00(8) 2_656 2_656
C1 La1 C2 135.48(9) . 2_656
C2 La1 C2 164.27(12) . 2_656
O1 P1 C11 112.73(13) . .
O1 P1 C17 109.95(12) . .
C11 P1 C17 106.95(14) . .
O1 P1 C23 109.89(13) . .
C11 P1 C23 106.83(14) . .
C17 P1 C23 110.40(14) . .
P1 O1 La1 164.96(13) . .
C29 B1 C29 105.8(3) 2_757 .
C29 B1 C35 113.69(15) 2_757 2_757
C29 B1 C35 110.30(16) . 2_757
C29 B1 C35 110.31(16) 2_757 .
C29 B1 C35 113.69(15) . .
C35 B1 C35 103.2(3) 2_757 .
C5 C1 C2 107.9(3) . .
C5 C1 C6 127.1(3) . .
C2 C1 C6 124.9(3) . .
C5 C1 La1 75.03(17) . .
C2 C1 La1 76.41(17) . .
C6 C1 La1 117.68(19) . .
C3 C2 C1 108.0(3) . .
C3 C2 C7 125.1(3) . .
C1 C2 C7 126.0(3) . .
C3 C2 La1 74.68(16) . .
C1 C2 La1 74.59(17) . .
C7 C2 La1 125.04(19) . .
C4 C3 C2 108.1(3) . .
C4 C3 C8 125.6(3) . .
C2 C3 C8 125.9(3) . .
C4 C3 La1 73.99(16) . .
C2 C3 La1 76.56(16) . .
C8 C3 La1 121.7(2) . .
C3 C4 C5 108.4(3) . .
C3 C4 C9 126.3(3) . .
C5 C4 C9 125.1(3) . .
C3 C4 La1 76.96(16) . .
C5 C4 La1 76.37(16) . .
C9 C4 La1 117.2(2) . .
C1 C5 C4 107.5(3) . .
C1 C5 C10 128.1(3) . .
C4 C5 C10 123.4(3) . .
C1 C5 La1 75.91(16) . .
C4 C5 La1 74.27(16) . .
C10 C5 La1 124.4(2) . .
C16 C11 C12 119.3(3) . .
C16 C11 P1 122.2(2) . .
C12 C11 P1 118.5(2) . .
C13 C12 C11 119.9(3) . .
C14 C13 C12 119.9(3) . .
C13 C14 C15 121.0(3) . .
C16 C15 C14 119.6(3) . .
C15 C16 C11 120.2(3) . .
C18 C17 C22 119.6(3) . .
C18 C17 P1 122.5(2) . .
C22 C17 P1 117.8(2) . .
C19 C18 C17 120.3(3) . .
C18 C19 C20 119.8(3) . .
C21 C20 C19 120.7(3) . .
C20 C21 C22 119.9(3) . .
C21 C22 C17 119.6(3) . .
C24 C23 C28 119.2(3) . .
C24 C23 P1 118.7(2) . .
C28 C23 P1 122.0(2) . .
C25 C24 C23 119.9(3) . .
C26 C25 C24 120.1(4) . .
C25 C26 C27 120.7(3) . .
C26 C27 C28 119.8(3) . .
C27 C28 C23 120.4(3) . .
C34 C29 C30 115.0(3) . .
C34 C29 B1 125.4(3) . .
C30 C29 B1 119.6(2) . .
C31 C30 C29 122.7(3) . .
C30 C31 C32 120.5(3) . .
C33 C32 C31 118.4(3) . .
C32 C33 C34 121.0(3) . .
C33 C34 C29 122.5(3) . .
C36 C35 C40 115.4(3) . .
C36 C35 B1 124.5(3) . .
C40 C35 B1 119.7(3) . .
C35 C36 C37 122.5(4) . .
C38 C37 C36 120.1(4) . .
C39 C38 C37 119.3(4) . .
C38 C39 C40 120.0(4) . .
C39 C40 C35 122.8(4) . .
C42 C41 C42 116.9(6) . 2_657
C42 C41 C45 121.5(3) . .
C42 C41 C45 121.5(3) 2_657 .
C43 C42 C41 121.2(4) . .
C44 C43 C42 120.8(5) . .
C43 C44 C43 119.1(6) 2_657 .
C48 C46 C47 117.2(8) . .
C48 C46 C49 125.6(10) . .
C47 C46 C49 117.0(10) . .
C48 C47 C46 119.7(9) 5_767 .
C47 C48 C46 123.0(9) 5_767 .
C53 C50 C52 177.1(12) 5_767 .
C53 C50 C51 51.5(12) 5_767 .
C52 C50 C51 129.4(14) . .
C53 C50 C51 127.0(14) 5_767 5_767
C52 C50 C51 53.1(12) . 5_767
C51 C50 C51 77.0(11) . 5_767
C53 C51 C52 153(2) 5_767 5_767
C53 C51 C54 79.1(14) 5_767 5_767
C52 C51 C54 77.2(13) 5_767 5_767
C53 C51 C50 49.9(12) 5_767 .
C52 C51 C50 151.4(17) 5_767 .
C54 C51 C50 129.1(15) 5_767 .
C53 C51 C50 150.4(18) 5_767 5_767
C52 C51 C50 49.6(11) 5_767 5_767
C54 C51 C50 126.8(15) 5_767 5_767
C50 C51 C50 103.0(11) . 5_767
C53 C51 C51 101.8(19) 5_767 5_767
C52 C51 C51 99.2(18) 5_767 5_767
C54 C51 C51 170.3(18) 5_767 5_767
C50 C51 C51 52.9(10) . 5_767
C50 C51 C51 50.1(9) 5_767 5_767
C50 C52 C51 77.3(13) . 5_767
C50 C52 C54 130.3(15) . .
C51 C52 C54 53.1(11) 5_767 .
C50 C53 C51 78.6(14) 5_767 5_767
C50 C53 C54 132.9(15) 5_767 .
C51 C53 C54 54.3(12) 5_767 .
C51 C54 C53 46.6(11) 5_767 .
C51 C54 C52 49.7(11) 5_767 .
C53 C54 C52 95.3(11) . .

loop_
_geom_bond_atom_site_label_1
_geom_bond_atom_site_label_2
_geom_bond_distance
_geom_bond_site_symmetry_2
La1 Cnt 2.554 .
La1 O1 2.398(2) .
La1 C4 2.791(3) .
La1 C5 2.818(3) .
La1 C3 2.829(3) .
La1 C1 2.829(3) .
La1 C2 2.852(3) .
P1 O1 1.514(2) .
P1 C11 1.794(3) .
P1 C17 1.794(3) .
P1 C23 1.795(3) .
B1 C29 1.636(4) .
B1 C35 1.650(4) .
C1 C5 1.417(4) .
C1 C2 1.423(4) .
C1 C6 1.508(4) .
C2 C3 1.411(4) .
C2 C7 1.511(4) .
C3 C4 1.410(4) .
C3 C8 1.505(4) .
C4 C5 1.422(4) .
C4 C9 1.502(4) .
C5 C10 1.505(4) .
C11 C16 1.395(4) .
C11 C12 1.408(4) .
C12 C13 1.380(4) .
C13 C14 1.378(5) .
C14 C15 1.386(5) .
C15 C16 1.382(4) .
C17 C18 1.388(4) .
C17 C22 1.398(4) .
C18 C19 1.384(4) .
C19 C20 1.386(5) .
C20 C21 1.375(5) .
C21 C22 1.397(4) .
C23 C24 1.392(4) .
C23 C28 1.394(4) .
C24 C25 1.389(4) .
C25 C26 1.373(5) .
C26 C27 1.379(5) .
C27 C28 1.381(5) .
C29 C34 1.404(4) .
C29 C30 1.412(4) .
C30 C31 1.386(4) .
C31 C32 1.387(5) .
C32 C33 1.380(5) .
C33 C34 1.388(4) .
C35 C36 1.395(5) .
C35 C40 1.406(4) .
C36 C37 1.397(5) .
C37 C38 1.389(6) .
C38 C39 1.372(6) .
C39 C40 1.396(5) .
C41 C42 1.393(5) .
C41 C42 1.393(5) 2_657
C41 C45 1.492(8) .
C42 C43 1.384(6) .
C43 C44 1.367(5) .
C44 C43 1.367(6) 2_657
C46 C48 1.413(14) .
C46 C47 1.438(14) .
C46 C49 1.501(18) .
C47 C48 1.412(11) 5_767
C48 C47 1.412(11) 5_767
C50 C53 1.164(18) 5_767
C50 C52 1.211(18) .
C50 C51 1.49(2) .
C50 C51 1.55(2) 5_767
C51 C53 1.19(3) 5_767
C51 C52 1.27(3) 5_767
C51 C54 1.332(18) 5_767
C51 C50 1.55(2) 5_767
C51 C51 1.89(3) 5_767
C52 C51 1.27(3) 5_767
C52 C54 1.62(2) .
C53 C50 1.164(18) 5_767
C53 C51 1.19(3) 5_767
C53 C54 1.61(2) .
C54 C51 1.332(18) 5_767
